data_4076661
loop_
_publ_author_name
'Dias, H. V. Rasika'
'Lu, Hui-Ling'
'Kim, Hyoung-Juhn'
'Polach, Sharon A.'
'Goh, Timothy K. H. H.'
'Browning, R. Greg'
'Lovely, Carl J.'

_publ_section_title
;
 Copper(I) Ethylene Adducts and Aziridination Catalysts Based on
 Fluorinated Tris(pyrazolyl)borates [HB(3-(CF3),5-(R)Pz)3]-(where R = CF3,
 C6H5, H; Pz = pyrazolyl)
;
_journal_issue 7
_journal_name_full Organometallics
_journal_page_first 1466
_journal_paper_doi 10.1021/om010886v
_journal_volume 21
_journal_year 2002
_chemical_formula_sum 'C14 H11 B Cu F9 N6'
_chemical_formula_weight 508.64
_chemical_name_common '[HB(3-(CF3)Pz)3]CuC2H4'
_chemical_name_systematic
; 
 ? 
;
_space_group_IT_number 15
_symmetry_cell_setting monoclinic
_symmetry_space_group_name_Hall '-C 2yc'
_symmetry_space_group_name_H-M 'C 1 2/c 1'
_atom_sites_solution_hydrogens geom
_atom_sites_solution_primary direct
_atom_sites_solution_secondary difmap
_audit_creation_method SHELXL-97
_cell_angle_alpha 90.00
_cell_angle_beta 118.106(9)
_cell_angle_gamma 90.00
_cell_formula_units_Z 8
_cell_length_a 22.378(3)
_cell_length_b 9.756(2)
_cell_length_c 19.748(3)
_cell_measurement_reflns_used 30
_cell_measurement_temperature 188(2)
_cell_measurement_theta_max 12.56
_cell_measurement_theta_min 5.12
_cell_volume 3803.0(11)
_computing_cell_refinement 'Bruker XSCANS'
_computing_data_collection 'Bruker XSCANS'
_computing_data_reduction 'Bruker SHELXTL'
_computing_molecular_graphics 'Bruker SHELXTL'
_computing_publication_material 'Bruker SHELXTL'
_computing_structure_refinement 'SHELXL-97 (Sheldrick, 1997)'
_computing_structure_solution 'SHELXS-97 (Sheldrick, 1990)'
_diffrn_ambient_temperature 188(2)
_diffrn_measured_fraction_theta_full 0.998
_diffrn_measured_fraction_theta_max 0.998
_diffrn_measurement_device_type 'Bruker P4'
_diffrn_measurement_method '\w scans'
_diffrn_radiation_monochromator graphite
_diffrn_radiation_source 'fine-focus sealed tube'
_diffrn_radiation_type MoK\a
_diffrn_radiation_wavelength 0.71073
_diffrn_reflns_av_R_equivalents 0.0205
_diffrn_reflns_av_sigmaI/netI 0.0292
_diffrn_reflns_limit_h_max 26
_diffrn_reflns_limit_h_min -1
_diffrn_reflns_limit_k_max 11
_diffrn_reflns_limit_k_min -1
_diffrn_reflns_limit_l_max 21
_diffrn_reflns_limit_l_min -23
_diffrn_reflns_number 4099
_diffrn_reflns_theta_full 25.00
_diffrn_reflns_theta_max 25.00
_diffrn_reflns_theta_min 2.06
_diffrn_standards_decay_% 10.24
_diffrn_standards_interval_count 97
_diffrn_standards_number 3
_exptl_absorpt_coefficient_mu 1.249
_exptl_absorpt_correction_T_max 0.9976
_exptl_absorpt_correction_T_min 0.8072
_exptl_absorpt_correction_type empirical
_exptl_crystal_colour colorless
_exptl_crystal_density_diffrn 1.777
_exptl_crystal_density_method 'not measured'
_exptl_crystal_description parallelpipeds
_exptl_crystal_F_000 2016
_exptl_crystal_size_max 0.46
_exptl_crystal_size_mid 0.43
_exptl_crystal_size_min 0.27
_refine_diff_density_max 0.900
_refine_diff_density_min -1.559
_refine_diff_density_rms 0.069
_refine_ls_extinction_coef 0.00066(11)
_refine_ls_extinction_expression Fc^*^=kFc[1+0.001xFc^2^\l^3^/sin(2\q)]^-1/4^
_refine_ls_extinction_method SHELXL
_refine_ls_goodness_of_fit_ref 1.047
_refine_ls_hydrogen_treatment mixed
_refine_ls_matrix_type full
_refine_ls_number_parameters 303
_refine_ls_number_reflns 3348
_refine_ls_number_restraints 177
_refine_ls_restrained_S_all 1.027
_refine_ls_R_factor_all 0.0571
_refine_ls_R_factor_gt 0.0463
_refine_ls_shift/su_max 0.033
_refine_ls_shift/su_mean 0.001
_refine_ls_structure_factor_coef Fsqd
_refine_ls_weighting_details 'calc w=1/[\s^2^(Fo^2^)+(0.0349P)^2^+18.3232P] where P=(Fo^2^+2Fc^2^)/3'
_refine_ls_weighting_scheme calc
_refine_ls_wR_factor_gt 0.1062
_refine_ls_wR_factor_ref 0.1128
_reflns_number_gt 2775
_reflns_number_total 3348
_reflns_threshold_expression >2sigma(I)
_cod_data_source_file om010886v.cif
_cod_data_source_block rd152
_cod_depositor_comments
;
The following automatic conversions were performed:

'_symmetry_cell_setting' value 'Monoclinic' changed to 'monoclinic'
according to /home/saulius/struct/CIF-dictionaries/cif_core.dic
dictionary named 'cif_core.dic' version 2.4.1 from 2010-06-29.

Automatic conversion script
Id: cif_fix_values 1715 2011-07-08 13:25:40Z adriana 
;
_cod_original_cell_volume 3802.9(11)
_cod_original_sg_symbol_H-M C2/c
_cod_database_code 4076661

loop_
_symmetry_equiv_pos_as_xyz
'x, y, z'
'-x, y, -z+1/2'
'x+1/2, y+1/2, z'
'-x+1/2, y+1/2, -z+1/2'
'-x, -y, -z'
'x, -y, z-1/2'
'-x+1/2, -y+1/2, -z'
'x+1/2, -y+1/2, z-1/2'

loop_
_atom_site_label
_atom_site_type_symbol
_atom_site_fract_x
_atom_site_fract_y
_atom_site_fract_z
_atom_site_U_iso_or_equiv
_atom_site_adp_type
_atom_site_occupancy
_atom_site_symmetry_multiplicity
_atom_site_calc_flag
_atom_site_refinement_flags
_atom_site_disorder_assembly
_atom_site_disorder_group
Cu Cu 0.18650(3) 0.09102(5) 0.27583(3) 0.0473(2) Uani 1 1 d DU . .
C1 C 0.2467(8) 0.0276(14) 0.2297(12) 0.049(4) Uani 0.645(16) 1 d PDU A 1
H1A H 0.2236 0.0010 0.1748 0.058 Uiso 0.645(16) 1 calc PR A 1
H1B H 0.2895 0.0784 0.2454 0.058 Uiso 0.645(16) 1 calc PR A 1
C2 C 0.2457(4) -0.0641(7) 0.2800(6) 0.049(2) Uani 0.645(16) 1 d PDU A 1
H2A H 0.2884 -0.0750 0.3285 0.059 Uiso 0.645(16) 1 calc PR A 1
H2B H 0.2227 -0.1521 0.2582 0.059 Uiso 0.645(16) 1 calc PR A 1
C1' C 0.2579(15) 0.028(2) 0.245(2) 0.043(5) Uani 0.355(16) 1 d PDU A 2
H1'A H 0.2583 0.0749 0.2008 0.052 Uiso 0.355(16) 1 calc PR A 2
H1'B H 0.3035 0.0059 0.2872 0.052 Uiso 0.355(16) 1 calc PR A 2
C2' C 0.2090(9) -0.0639(13) 0.2297(11) 0.049(4) Uani 0.355(16) 1 d PDU A 2
H2'A H 0.2228 -0.1491 0.2605 0.058 Uiso 0.355(16) 1 calc PR A 2
H2'B H 0.1779 -0.0806 0.1746 0.058 Uiso 0.355(16) 1 calc PR A 2
N11 N 0.09798(13) 0.3334(3) 0.23957(15) 0.0263(6) Uani 1 1 d U . .
N12 N 0.11876(13) 0.2449(3) 0.20154(15) 0.0289(6) Uani 1 1 d U A .
N21 N 0.09249(13) 0.1607(3) 0.33124(15) 0.0261(6) Uani 1 1 d U . .
N22 N 0.12155(14) 0.0481(3) 0.31834(16) 0.0299(6) Uani 1 1 d U A .
N31 N 0.19112(13) 0.3249(3) 0.37663(14) 0.0256(6) Uani 1 1 d U . .
N32 N 0.23657(13) 0.2408(3) 0.36993(15) 0.0276(6) Uani 1 1 d U A .
C13 C 0.09202(17) 0.2932(4) 0.12959(19) 0.0333(7) Uani 1 1 d U . .
C14 C 0.05447(17) 0.4120(4) 0.1207(2) 0.0359(8) Uani 1 1 d U A .
H14A H 0.0306 0.4656 0.0757 0.043 Uiso 1 1 calc R . .
C15 C 0.05992(16) 0.4337(3) 0.1922(2) 0.0322(7) Uani 1 1 d U A .
H15A H 0.0400 0.5075 0.2059 0.039 Uiso 1 1 calc R . .
C16 C 0.1016(2) 0.2199(5) 0.0694(2) 0.0489(10) Uani 1 1 d U A .
C23 C 0.09218(18) -0.0589(4) 0.33278(19) 0.0321(7) Uani 1 1 d U . .
C24 C 0.04416(18) -0.0178(4) 0.3546(2) 0.0342(8) Uani 1 1 d U A .
H24A H 0.0165 -0.0740 0.3678 0.041 Uiso 1 1 calc R . .
C25 C 0.04603(16) 0.1230(4) 0.35283(18) 0.0292(7) Uani 1 1 d U A .
H25A H 0.0191 0.1836 0.3648 0.035 Uiso 1 1 calc R . .
C26 C 0.1113(2) -0.2018(4) 0.3253(3) 0.0478(10) Uani 1 1 d U A .
C33 C 0.29710(16) 0.2818(3) 0.42448(18) 0.0290(7) Uani 1 1 d U . .
C34 C 0.29186(17) 0.3912(4) 0.46671(18) 0.0316(7) Uani 1 1 d U A .
H34A H 0.3274 0.4385 0.5082 0.038 Uiso 1 1 calc R . .
C35 C 0.22347(17) 0.4148(3) 0.43435(18) 0.0290(7) Uani 1 1 d U A .
H35A H 0.2024 0.4832 0.4500 0.035 Uiso 1 1 calc R . .
C36 C 0.35992(18) 0.2115(4) 0.4353(2) 0.0392(9) Uani 1 1 d U A .
F16C F 0.08478(18) 0.0886(3) 0.06399(17) 0.0791(9) Uani 1 1 d U . .
F16B F 0.16502(14) 0.2236(4) 0.08072(16) 0.0743(9) Uani 1 1 d U . .
F16A F 0.06383(15) 0.2769(3) 0.00073(13) 0.0745(9) Uani 1 1 d U . .
F26C F 0.10050(15) -0.2311(3) 0.25388(16) 0.0655(7) Uani 1 1 d U . .
F26B F 0.17639(15) -0.2287(3) 0.37079(18) 0.0759(9) Uani 1 1 d U . .
F26A F 0.07534(18) -0.2926(3) 0.3413(2) 0.0808(10) Uani 1 1 d U . .
F36C F 0.36653(13) 0.2040(4) 0.37275(14) 0.0726(9) Uani 1 1 d U . .
F36B F 0.36406(17) 0.0837(3) 0.4586(2) 0.1014(13) Uani 1 1 d U . .
F36A F 0.41465(12) 0.2758(4) 0.48628(19) 0.0961(12) Uani 1 1 d U . .
B B 0.11447(18) 0.3082(4) 0.3239(2) 0.0267(8) Uani 1 1 d U A .
H H 0.086(2) 0.389(4) 0.343(2) 0.050 Uiso 1 1 d . . .

loop_
_atom_site_aniso_label
_atom_site_aniso_U_11
_atom_site_aniso_U_22
_atom_site_aniso_U_33
_atom_site_aniso_U_23
_atom_site_aniso_U_13
_atom_site_aniso_U_12
Cu 0.0596(3) 0.0304(3) 0.0776(4) -0.0048(2) 0.0534(3) 0.0022(2)
C1 0.049(6) 0.059(7) 0.049(6) -0.011(4) 0.033(6) 0.010(5)
C2 0.045(4) 0.039(4) 0.071(6) -0.004(3) 0.034(4) 0.014(3)
C1' 0.046(8) 0.039(10) 0.057(14) -0.010(7) 0.035(9) 0.007(5)
C2' 0.056(8) 0.042(6) 0.061(9) -0.020(6) 0.039(7) 0.001(5)
N11 0.0247(13) 0.0248(14) 0.0276(14) -0.0012(11) 0.0109(11) -0.0010(11)
N12 0.0282(14) 0.0322(15) 0.0271(14) 0.0001(12) 0.0138(12) 0.0007(12)
N21 0.0253(13) 0.0282(14) 0.0255(14) 0.0004(11) 0.0125(11) 0.0026(11)
N22 0.0327(15) 0.0254(14) 0.0341(15) -0.0015(12) 0.0177(13) 0.0013(12)
N31 0.0261(13) 0.0264(14) 0.0244(13) -0.0015(11) 0.0119(11) 0.0020(11)
N32 0.0273(13) 0.0289(14) 0.0276(14) -0.0020(11) 0.0137(11) 0.0031(11)
C13 0.0293(17) 0.0393(19) 0.0313(17) -0.0002(15) 0.0144(15) -0.0077(15)
C14 0.0297(17) 0.039(2) 0.0314(18) 0.0086(15) 0.0078(15) -0.0066(15)
C15 0.0263(16) 0.0278(17) 0.0375(19) 0.0048(14) 0.0109(15) -0.0020(14)
C16 0.052(2) 0.062(3) 0.036(2) -0.0021(19) 0.0233(19) -0.006(2)
C23 0.0379(18) 0.0287(17) 0.0277(17) -0.0002(14) 0.0137(15) -0.0028(14)
C24 0.0338(18) 0.0370(19) 0.0326(18) 0.0027(15) 0.0164(15) -0.0065(15)
C25 0.0245(16) 0.0375(18) 0.0248(16) 0.0014(14) 0.0110(13) 0.0011(14)
C26 0.061(3) 0.0288(19) 0.062(3) 0.0012(18) 0.036(2) -0.0019(18)
C33 0.0267(16) 0.0336(18) 0.0259(16) 0.0024(14) 0.0117(13) 0.0019(13)
C34 0.0305(17) 0.0344(18) 0.0243(16) -0.0015(14) 0.0083(14) -0.0027(14)
C35 0.0352(17) 0.0262(17) 0.0258(16) -0.0010(13) 0.0147(14) 0.0011(14)
C36 0.0302(18) 0.055(2) 0.0277(18) 0.0003(16) 0.0096(15) 0.0048(17)
F16C 0.126(3) 0.0594(18) 0.0686(18) -0.0245(14) 0.0602(19) -0.0208(17)
F16B 0.0577(16) 0.116(3) 0.0623(17) -0.0165(17) 0.0392(14) 0.0018(16)
F16A 0.086(2) 0.106(2) 0.0279(12) 0.0075(14) 0.0242(13) 0.0179(18)
F26C 0.098(2) 0.0396(14) 0.0741(17) -0.0180(13) 0.0528(16) -0.0050(13)
F26B 0.0763(19) 0.0435(15) 0.094(2) 0.0091(14) 0.0289(17) 0.0239(14)
F26A 0.124(3) 0.0294(13) 0.130(3) 0.0010(15) 0.094(2) -0.0120(15)
F36C 0.0576(16) 0.119(3) 0.0485(14) 0.0030(15) 0.0314(13) 0.0340(16)
F36B 0.091(2) 0.079(2) 0.170(4) 0.067(2) 0.092(2) 0.0581(18)
F36A 0.0284(13) 0.142(3) 0.089(2) -0.063(2) 0.0045(13) 0.0077(16)
B 0.0260(18) 0.0268(18) 0.0281(18) -0.0014(15) 0.0135(15) 0.0013(15)

loop_
_atom_type_symbol
_atom_type_description
_atom_type_scat_dispersion_real
_atom_type_scat_dispersion_imag
_atom_type_scat_source
C C 0.0033 0.0016 'International Tables Vol C Tables 4.2.6.8 and 6.1.1.4'
H H 0.0000 0.0000 'International Tables Vol C Tables 4.2.6.8 and 6.1.1.4'
B B 0.0013 0.0007 'International Tables Vol C Tables 4.2.6.8 and 6.1.1.4'
N N 0.0061 0.0033 'International Tables Vol C Tables 4.2.6.8 and 6.1.1.4'
F F 0.0171 0.0103 'International Tables Vol C Tables 4.2.6.8 and 6.1.1.4'
Cu Cu 0.3201 1.2651 'International Tables Vol C Tables 4.2.6.8 and 6.1.1.4'

loop_
_geom_angle_atom_site_label_1
_geom_angle_atom_site_label_2
_geom_angle_atom_site_label_3
_geom_angle
C2' Cu C2 27.8(4)
C2' Cu N22 115.2(4)
C2 Cu N22 114.7(2)
C2' Cu C1 35.7(6)
C2 Cu C1 38.9(4)
N22 Cu C1 150.4(4)
C2' Cu C1' 38.9(6)
C2 Cu C1' 35.6(8)
N22 Cu C1' 150.1(7)
C1 Cu C1' 8.1(16)
C2' Cu N12 118.5(6)
C2 Cu N12 143.4(3)
N22 Cu N12 90.82(11)
C1 Cu N12 108.0(5)
C1' Cu N12 113.9(10)
C2' Cu N32 140.0(5)
C2 Cu N32 113.9(3)
N22 Cu N32 88.11(10)
C1 Cu N32 113.3(5)
C1' Cu N32 106.8(9)
N12 Cu N32 91.55(10)
C2 C1 Cu 68.2(5)
C1 C2 Cu 72.9(5)
C2' C1' Cu 66.4(7)
C1' C2' Cu 74.7(8)
C15 N11 N12 110.3(3)
C15 N11 B 128.1(3)
N12 N11 B 121.5(3)
C13 N12 N11 105.3(3)
C13 N12 Cu 142.1(2)
N11 N12 Cu 112.40(19)
C25 N21 N22 110.3(3)
C25 N21 B 127.6(3)
N22 N21 B 122.1(2)
C23 N22 N21 105.4(3)
C23 N22 Cu 140.2(2)
N21 N22 Cu 114.1(2)
C35 N31 N32 110.3(3)
C35 N31 B 128.6(3)
N32 N31 B 121.1(3)
C33 N32 N31 105.2(3)
C33 N32 Cu 142.8(2)
N31 N32 Cu 111.98(19)
N12 C13 C14 111.5(3)
N12 C13 C16 121.2(3)
C14 C13 C16 127.2(3)
C15 C14 C13 104.1(3)
N11 C15 C14 108.8(3)
F16C C16 F16B 106.3(4)
F16C C16 F16A 107.5(4)
F16B C16 F16A 106.0(3)
F16C C16 C13 112.7(3)
F16B C16 C13 113.4(3)
F16A C16 C13 110.5(4)
N22 C23 C24 111.7(3)
N22 C23 C26 121.2(3)
C24 C23 C26 127.0(3)
C25 C24 C23 104.0(3)
N21 C25 C24 108.6(3)
F26B C26 F26A 107.4(4)
F26B C26 F26C 105.4(3)
F26A C26 F26C 106.1(3)
F26B C26 C23 113.2(3)
F26A C26 C23 111.4(3)
F26C C26 C23 112.7(3)
N32 C33 C34 111.9(3)
N32 C33 C36 120.6(3)
C34 C33 C36 127.5(3)
C35 C34 C33 103.8(3)
N31 C35 C34 108.8(3)
F36C C36 F36B 104.7(4)
F36C C36 F36A 105.6(3)
F36B C36 F36A 107.3(4)
F36C C36 C33 114.1(3)
F36B C36 C33 113.2(3)
F36A C36 C33 111.4(3)
N31 B N11 109.6(3)
N31 B N21 109.7(3)
N11 B N21 108.9(3)

loop_
_geom_bond_atom_site_label_1
_geom_bond_atom_site_label_2
_geom_bond_distance
Cu C2' 1.950(9)
Cu C2 1.988(6)
Cu N22 2.035(3)
Cu C1 2.046(8)
Cu C1' 2.052(13)
Cu N12 2.147(3)
Cu N32 2.210(3)
C1 C2 1.344(15)
C1' C2' 1.334(19)
N11 C15 1.344(4)
N11 N12 1.362(4)
N11 B 1.547(4)
N12 C13 1.341(4)
N21 C25 1.347(4)
N21 N22 1.361(4)
N21 B 1.549(5)
N22 C23 1.334(4)
N31 C35 1.347(4)
N31 N32 1.360(4)
N31 B 1.539(4)
N32 C33 1.334(4)
C13 C14 1.393(5)
C13 C16 1.487(5)
C14 C15 1.375(5)
C16 F16C 1.325(5)
C16 F16B 1.329(5)
C16 F16A 1.334(5)
C23 C24 1.393(5)
C23 C26 1.486(5)
C24 C25 1.376(5)
C26 F26B 1.328(5)
C26 F26A 1.332(5)
C26 F26C 1.344(5)
C33 C34 1.393(5)
C33 C36 1.486(5)
C34 C35 1.372(5)
C36 F36C 1.314(4)
C36 F36B 1.317(5)
C36 F36A 1.321(5)
